data_1545971
loop_
_publ_author_name
'Sun, Hui'
'Cui, Bin'
'Duan, Lili'
'Li, Yue-Ming'

_publ_section_title
;
 Intramolecular Aminoalkoxylation of Unfunctionalized Olefins via
 Intramolecular Iodoamination and Aziridinium Ion Ring-Opening Sequence.
;
_journal_issue 7
_journal_name_full 'Organic letters'
_journal_page_first 1520
_journal_page_last 1523
_journal_paper_doi 10.1021/acs.orglett.7b00284
_journal_volume 19
_journal_year 2017
_chemical_absolute_configuration unk
_chemical_formula_moiety 'C33 H35 N O'
_chemical_formula_sum 'C33 H35 N O'
_chemical_formula_weight 461.62
_space_group_crystal_system hexagonal
_space_group_IT_number 169
_space_group_name_Hall 'P 61'
_space_group_name_H-M_alt 'P 61'
_symmetry_space_group_name_Hall 'P 61'
_symmetry_space_group_name_H-M 'P 61'
_atom_sites_solution_hydrogens geom
_atom_sites_solution_primary dual
_audit_creation_date 2017-02-15
_audit_creation_method
;
Olex2 1.2
(compiled 2017.01.04 svn.r3372 for OlexSys, GUI svn.r5292)
;
_audit_update_record
;
????
;
_cell_angle_alpha 90
_cell_angle_beta 90
_cell_angle_gamma 120
_cell_formula_units_Z 6
_cell_length_a 21.1037(8)
_cell_length_b 21.1037(8)
_cell_length_c 10.4985(6)
_cell_measurement_reflns_used 10863
_cell_measurement_temperature 113.15
_cell_measurement_theta_max 27.5
_cell_measurement_theta_min 3.3
_cell_volume 4049.3(3)
_computing_cell_refinement
;
CrystalClear-SM Expert 2.1 b42 (Rigaku, 2015)
;
_computing_data_collection CrystalClear
_computing_data_reduction CrystalClear
_computing_molecular_graphics 'Olex2 (Dolomanov et al., 2009)'
_computing_publication_material 'Olex2 (Dolomanov et al., 2009)'
_computing_structure_refinement 'ShelXL (Sheldrick, 2015)'
_computing_structure_solution 'ShelXT (Sheldrick, 2015)'
_diffrn_ambient_temperature 113.15
_diffrn_measured_fraction_theta_full 0.995
_diffrn_measured_fraction_theta_max 0.993
_diffrn_measurement_device_type 'Rigaku Xtalab P200'
_diffrn_measurement_method '\w scans'
_diffrn_radiation_monochromator confocal
_diffrn_radiation_type MoK\a
_diffrn_radiation_wavelength 0.71073
_diffrn_reflns_av_R_equivalents 0.0297
_diffrn_reflns_av_unetI/netI 0.0162
_diffrn_reflns_Laue_measured_fraction_full 0.995
_diffrn_reflns_Laue_measured_fraction_max 0.993
_diffrn_reflns_limit_h_max 27
_diffrn_reflns_limit_h_min -27
_diffrn_reflns_limit_k_max 27
_diffrn_reflns_limit_k_min -27
_diffrn_reflns_limit_l_max 13
_diffrn_reflns_limit_l_min -13
_diffrn_reflns_number 52441
_diffrn_reflns_point_group_measured_fraction_full 0.988
_diffrn_reflns_point_group_measured_fraction_max 0.984
_diffrn_reflns_theta_full 25.242
_diffrn_reflns_theta_max 27.506
_diffrn_reflns_theta_min 3.344
_diffrn_source 'rotating anode'
_diffrn_standards_decay_% 0
_diffrn_standards_interval_count 0
_diffrn_standards_interval_time 0
_diffrn_standards_number 0
_exptl_absorpt_coefficient_mu 0.067
_exptl_absorpt_correction_T_max 1.000
_exptl_absorpt_correction_T_min 0.962
_exptl_absorpt_correction_type multi-scan
_exptl_absorpt_process_details 'REQAB (Rigaku, 1998)'
_exptl_crystal_colour colourless
_exptl_crystal_colour_primary colourless
_exptl_crystal_density_diffrn 1.136
_exptl_crystal_density_method "'not measured'"
_exptl_crystal_description Prism
_exptl_crystal_F_000 1488
_exptl_crystal_size_max 0.22
_exptl_crystal_size_mid 0.18
_exptl_crystal_size_min 0.16
_refine_diff_density_max 0.195
_refine_diff_density_min -0.218
_refine_diff_density_rms 0.029
_refine_ls_abs_structure_details
;
 Flack x determined using 2514 quotients [(I+)-(I-)]/[(I+)+(I-)]
 (Parsons, Flack and Wagner, Acta Cryst. B69 (2013) 249-259).
;
_refine_ls_abs_structure_Flack 0.1(3)
_refine_ls_extinction_method none
_refine_ls_goodness_of_fit_ref 1.051
_refine_ls_hydrogen_treatment constr
_refine_ls_matrix_type full
_refine_ls_number_parameters 318
_refine_ls_number_reflns 6123
_refine_ls_number_restraints 1
_refine_ls_restrained_S_all 1.050
_refine_ls_R_factor_all 0.0367
_refine_ls_R_factor_gt 0.0326
_refine_ls_shift/su_max 0.002
_refine_ls_shift/su_mean 0.000
_refine_ls_structure_factor_coef Fsqd
_refine_ls_weighting_details 'w=1/[\s^2^(Fo^2^)+(0.0414P)^2^+0.6480P] where P=(Fo^2^+2Fc^2^)/3'
_refine_ls_weighting_scheme calc
_refine_ls_wR_factor_gt 0.0788
_refine_ls_wR_factor_ref 0.0813
_reflns_Friedel_coverage 0.878
_reflns_Friedel_fraction_full 0.980
_reflns_Friedel_fraction_max 0.973
_reflns_number_gt 5687
_reflns_number_total 6123
_reflns_threshold_expression 'I > 2\s(I)'
_cod_data_source_file ol7b00284_si_002.cif
_cod_data_source_block sa_sq
_cod_original_cell_volume 4049.3(4)
_cod_database_code 1545971
_shelx_shelxl_version_number 2014/8
_shelx_space_group_comment
;
The symmetry employed for this shelxl refinement is uniquely defined
by the following loop, which should always be used as a source of
symmetry information in preference to the above space-group names.
They are only intended as comments.
;
_shelx_estimated_absorpt_t_max 0.989
_shelx_estimated_absorpt_t_min 0.985
_olex2_refinement_description
;
1. Fixed Uiso
 At 1.2 times of:
  All C(H) groups, All C(H,H) groups
 At 1.5 times of:
  All C(H,H,H) groups
2.a Ternary CH refined with riding coordinates:
 C1(H1)
2.b Secondary CH2 refined with riding coordinates:
 C2(H2A,H2B), C4(H4A,H4B), C8(H8A,H8B), C27(H27A,H27B)
2.c Aromatic/amide H refined with riding coordinates:
 C10(H10), C11(H11), C12(H12), C13(H13), C14(H14), C16(H16), C17(H17),
 C18(H18), C19(H19), C20(H20), C22(H22), C23(H23), C24(H24), C25(H25), C26(H26),
  C29(H29), C30(H30), C31(H31), C32(H32), C33(H33)
2.d Idealised Me refined as rotating group:
 C6(H6A,H6B,H6C), C7(H7A,H7B,H7C)
;
_olex2_submission_special_instructions 'No special instructions were received'

loop_
_space_group_symop_operation_xyz
'x, y, z'
'-y, x-y, z+1/3'
'-x+y, -x, z+2/3'
'-x, -y, z+1/2'
'y, -x+y, z+5/6'
'x-y, x, z+1/6'

loop_
_atom_site_label
_atom_site_type_symbol
_atom_site_fract_x
_atom_site_fract_y
_atom_site_fract_z
_atom_site_U_iso_or_equiv
_atom_site_adp_type
_atom_site_occupancy
_atom_site_site_symmetry_order
_atom_site_calc_flag
_atom_site_refinement_flags_posn
O1 O 0.54786(6) 0.52589(7) 0.43082(13) 0.0260(3) Uani 1 1 d .
N1 N 0.35729(8) 0.37633(8) 0.44176(14) 0.0233(3) Uani 1 1 d .
C1 C 0.42206(9) 0.44859(9) 0.41671(17) 0.0212(3) Uani 1 1 d .
H1 H 0.4237 0.4597 0.3238 0.025 Uiso 1 1 calc R
C2 C 0.40929(9) 0.50371(9) 0.49195(17) 0.0208(3) Uani 1 1 d .
H2A H 0.4290 0.5505 0.4451 0.025 Uiso 1 1 calc R
H2B H 0.4331 0.5134 0.5765 0.025 Uiso 1 1 calc R
C3 C 0.32547(8) 0.46685(8) 0.50592(16) 0.0187(3) Uani 1 1 d .
C4 C 0.30808(9) 0.38692(9) 0.52692(17) 0.0217(3) Uani 1 1 d .
H4A H 0.3169 0.3793 0.6168 0.026 Uiso 1 1 calc R
H4B H 0.2563 0.3520 0.5057 0.026 Uiso 1 1 calc R
C5 C 0.49363(9) 0.44989(9) 0.45348(17) 0.0229(3) Uani 1 1 d .
C6 C 0.49301(10) 0.42837(10) 0.59265(18) 0.0269(4) Uani 1 1 d .
H6A H 0.5360 0.4233 0.6094 0.040 Uiso 1 1 calc GR
H6B H 0.4484 0.3817 0.6096 0.040 Uiso 1 1 calc GR
H6C H 0.4943 0.4663 0.6482 0.040 Uiso 1 1 calc GR
C7 C 0.50567(11) 0.39889(10) 0.3668(2) 0.0313(4) Uani 1 1 d .
H7A H 0.5072 0.4137 0.2779 0.047 Uiso 1 1 calc GR
H7B H 0.4655 0.3486 0.3781 0.047 Uiso 1 1 calc GR
H7C H 0.5521 0.4016 0.3887 0.047 Uiso 1 1 calc GR
C8 C 0.62103(10) 0.54621(10) 0.4609(2) 0.0351(5) Uani 1 1 d .
H8A H 0.6365 0.5171 0.4091 0.042 Uiso 1 1 calc R
H8B H 0.6246 0.5361 0.5519 0.042 Uiso 1 1 calc R
C9 C 0.67028(9) 0.62636(10) 0.43413(19) 0.0269(4) Uani 1 1 d .
C10 C 0.74207(11) 0.66044(12) 0.4769(3) 0.0458(6) Uani 1 1 d .
H10 H 0.7588 0.6333 0.5243 0.055 Uiso 1 1 calc R
C11 C 0.78946(12) 0.73353(13) 0.4513(3) 0.0573(7) Uani 1 1 d .
H11 H 0.8385 0.7561 0.4809 0.069 Uiso 1 1 calc R
C12 C 0.76616(11) 0.77421(12) 0.3829(3) 0.0435(5) Uani 1 1 d .
H12 H 0.7990 0.8243 0.3647 0.052 Uiso 1 1 calc R
C13 C 0.69483(11) 0.74108(10) 0.3415(2) 0.0340(4) Uani 1 1 d .
H13 H 0.6781 0.7687 0.2955 0.041 Uiso 1 1 calc R
C14 C 0.64704(10) 0.66738(10) 0.36651(19) 0.0280(4) Uani 1 1 d .
H14 H 0.5980 0.6450 0.3369 0.034 Uiso 1 1 calc R
C15 C 0.30430(9) 0.49786(9) 0.61915(15) 0.0194(3) Uani 1 1 d .
C16 C 0.34192(9) 0.57312(9) 0.64145(17) 0.0235(3) Uani 1 1 d .
H16 H 0.3798 0.6047 0.5849 0.028 Uiso 1 1 calc R
C17 C 0.32472(10) 0.60246(10) 0.74535(18) 0.0275(4) Uani 1 1 d .
H17 H 0.3510 0.6538 0.7596 0.033 Uiso 1 1 calc R
C18 C 0.26957(10) 0.55726(11) 0.82803(18) 0.0290(4) Uani 1 1 d .
H18 H 0.2581 0.5773 0.8995 0.035 Uiso 1 1 calc R
C19 C 0.23102(10) 0.48247(11) 0.80602(17) 0.0288(4) Uani 1 1 d .
H19 H 0.1927 0.4512 0.8621 0.035 Uiso 1 1 calc R
C20 C 0.24838(9) 0.45299(10) 0.70176(17) 0.0248(3) Uani 1 1 d .
H20 H 0.2216 0.4017 0.6872 0.030 Uiso 1 1 calc R
C21 C 0.28647(9) 0.47160(9) 0.38573(15) 0.0191(3) Uani 1 1 d .
C22 C 0.32306(9) 0.51828(9) 0.28470(17) 0.0225(3) Uani 1 1 d .
H22 H 0.3747 0.5488 0.2889 0.027 Uiso 1 1 calc R
C23 C 0.28596(10) 0.52132(10) 0.17774(17) 0.0257(4) Uani 1 1 d .
H23 H 0.3122 0.5536 0.1098 0.031 Uiso 1 1 calc R
C24 C 0.21038(10) 0.47718(10) 0.17008(18) 0.0274(4) Uani 1 1 d .
H24 H 0.1847 0.4790 0.0971 0.033 Uiso 1 1 calc R
C25 C 0.17297(10) 0.43054(11) 0.26986(18) 0.0294(4) Uani 1 1 d .
H25 H 0.1213 0.4001 0.2652 0.035 Uiso 1 1 calc R
C26 C 0.21032(9) 0.42789(10) 0.37674(17) 0.0265(4) Uani 1 1 d .
H26 H 0.1838 0.3959 0.4449 0.032 Uiso 1 1 calc R
C27 C 0.32179(10) 0.33211(10) 0.3289(2) 0.0314(4) Uani 1 1 d .
H27A H 0.3591 0.3442 0.2618 0.038 Uiso 1 1 calc R
H27B H 0.2856 0.3449 0.2963 0.038 Uiso 1 1 calc R
C28 C 0.28347(10) 0.25069(11) 0.3549(3) 0.0387(5) Uani 1 1 d .
C29 C 0.24551(14) 0.20260(16) 0.2557(4) 0.0681(9) Uani 1 1 d .
H29 H 0.2430 0.2208 0.1742 0.082 Uiso 1 1 calc R
C30 C 0.21123(18) 0.1273(2) 0.2779(6) 0.1051(18) Uani 1 1 d .
H30 H 0.1858 0.0945 0.2101 0.126 Uiso 1 1 calc R
C31 C 0.21336(17) 0.09969(16) 0.3941(7) 0.107(2) Uani 1 1 d .
H31 H 0.1890 0.0483 0.4076 0.129 Uiso 1 1 calc R
C32 C 0.25096(14) 0.14692(13) 0.4908(4) 0.0751(12) Uani 1 1 d .
H32 H 0.2532 0.1283 0.5721 0.090 Uiso 1 1 calc R
C33 C 0.28632(11) 0.22267(11) 0.4712(3) 0.0454(6) Uani 1 1 d .
H33 H 0.3125 0.2550 0.5392 0.054 Uiso 1 1 calc R

loop_
_atom_site_aniso_label
_atom_site_aniso_U_11
_atom_site_aniso_U_22
_atom_site_aniso_U_33
_atom_site_aniso_U_23
_atom_site_aniso_U_13
_atom_site_aniso_U_12
O1 0.0192(5) 0.0249(6) 0.0354(7) 0.0049(5) 0.0037(5) 0.0120(5)
N1 0.0230(7) 0.0198(7) 0.0265(8) -0.0040(6) 0.0013(6) 0.0103(6)
C1 0.0225(8) 0.0220(8) 0.0207(8) 0.0002(6) 0.0016(6) 0.0125(6)
C2 0.0184(7) 0.0215(7) 0.0245(9) -0.0019(6) 0.0004(6) 0.0113(6)
C3 0.0186(7) 0.0180(7) 0.0192(8) -0.0004(6) 0.0013(6) 0.0089(6)
C4 0.0220(7) 0.0190(7) 0.0240(8) 0.0005(6) 0.0016(7) 0.0102(6)
C5 0.0208(7) 0.0225(8) 0.0271(9) 0.0014(7) 0.0036(7) 0.0122(6)
C6 0.0261(8) 0.0280(8) 0.0288(9) 0.0018(7) -0.0006(7) 0.0152(7)
C7 0.0339(10) 0.0328(9) 0.0340(10) -0.0025(8) 0.0059(8) 0.0219(8)
C8 0.0218(8) 0.0300(9) 0.0564(13) 0.0097(9) 0.0031(8) 0.0151(8)
C9 0.0224(8) 0.0287(9) 0.0327(10) 0.0011(7) 0.0056(7) 0.0152(7)
C10 0.0248(9) 0.0364(11) 0.0769(18) 0.0102(11) -0.0049(10) 0.0159(8)
C11 0.0242(10) 0.0387(12) 0.104(2) 0.0067(14) -0.0090(12) 0.0120(9)
C12 0.0311(10) 0.0279(10) 0.0685(16) 0.0045(10) 0.0078(10) 0.0125(8)
C13 0.0391(10) 0.0294(9) 0.0372(11) 0.0033(8) 0.0022(9) 0.0199(8)
C14 0.0272(8) 0.0285(9) 0.0295(10) -0.0027(7) -0.0011(7) 0.0149(7)
C15 0.0179(7) 0.0252(8) 0.0184(8) -0.0009(6) -0.0027(6) 0.0133(6)
C16 0.0236(8) 0.0237(8) 0.0256(9) 0.0001(7) 0.0000(7) 0.0136(7)
C17 0.0326(9) 0.0288(9) 0.0284(9) -0.0063(7) -0.0057(7) 0.0208(8)
C18 0.0365(9) 0.0422(10) 0.0216(9) -0.0055(8) -0.0028(7) 0.0297(8)
C19 0.0306(9) 0.0399(10) 0.0204(9) 0.0036(7) 0.0052(7) 0.0210(8)
C20 0.0239(8) 0.0264(8) 0.0231(9) -0.0007(7) 0.0006(7) 0.0120(7)
C21 0.0197(7) 0.0203(7) 0.0191(8) -0.0026(6) 0.0015(6) 0.0112(6)
C22 0.0211(8) 0.0205(7) 0.0260(9) 0.0010(6) 0.0018(7) 0.0106(6)
C23 0.0315(9) 0.0256(8) 0.0233(9) 0.0039(7) 0.0039(7) 0.0168(7)
C24 0.0322(9) 0.0366(10) 0.0216(9) -0.0050(7) -0.0035(7) 0.0233(8)
C25 0.0208(8) 0.0414(10) 0.0244(9) -0.0048(8) -0.0017(7) 0.0143(8)
C26 0.0205(8) 0.0350(9) 0.0200(9) 0.0001(7) 0.0023(6) 0.0108(7)
C27 0.0302(9) 0.0320(9) 0.0339(10) -0.0122(8) -0.0039(8) 0.0170(8)
C28 0.0214(8) 0.0302(10) 0.0669(15) -0.0211(10) -0.0017(9) 0.0147(8)
C29 0.0406(13) 0.0560(15) 0.102(2) -0.0505(17) -0.0116(14) 0.0202(12)
C30 0.0475(17) 0.053(2) 0.197(5) -0.077(3) -0.006(3) 0.0118(16)
C31 0.0398(15) 0.0239(13) 0.250(7) -0.028(2) 0.027(3) 0.0097(12)
C32 0.0374(12) 0.0290(12) 0.163(4) 0.0153(17) 0.0260(17) 0.0193(10)
C33 0.0297(10) 0.0250(9) 0.0842(19) 0.0014(11) 0.0075(11) 0.0158(8)

loop_
_atom_type_symbol
_atom_type_description
_atom_type_scat_dispersion_real
_atom_type_scat_dispersion_imag
_atom_type_scat_source
C C 0.0033 0.0016 'International Tables Vol C Tables 4.2.6.8 and 6.1.1.4'
H H 0.0000 0.0000 'International Tables Vol C Tables 4.2.6.8 and 6.1.1.4'
N N 0.0061 0.0033 'International Tables Vol C Tables 4.2.6.8 and 6.1.1.4'
O O 0.0106 0.0060 'International Tables Vol C Tables 4.2.6.8 and 6.1.1.4'

loop_
_geom_angle_atom_site_label_1
_geom_angle_atom_site_label_2
_geom_angle_atom_site_label_3
_geom_angle
C8 O1 C5 115.88(13)
C4 N1 C1 108.13(12)
C27 N1 C1 115.43(15)
C27 N1 C4 114.49(14)
N1 C1 H1 108.8
N1 C1 C2 105.55(13)
N1 C1 C5 111.46(13)
C2 C1 H1 108.8
C2 C1 C5 113.43(14)
C5 C1 H1 108.8
C1 C2 H2A 110.8
C1 C2 H2B 110.8
C1 C2 C3 104.95(12)
H2A C2 H2B 108.8
C3 C2 H2A 110.8
C3 C2 H2B 110.8
C2 C3 C4 98.62(12)
C15 C3 C2 111.42(13)
C15 C3 C4 113.21(13)
C15 C3 C21 109.28(12)
C21 C3 C2 113.92(13)
C21 C3 C4 110.13(13)
N1 C4 C3 106.13(13)
N1 C4 H4A 110.5
N1 C4 H4B 110.5
C3 C4 H4A 110.5
C3 C4 H4B 110.5
H4A C4 H4B 108.7
O1 C5 C1 101.68(13)
O1 C5 C6 111.73(14)
O1 C5 C7 111.40(14)
C6 C5 C1 111.75(14)
C7 C5 C1 110.17(15)
C7 C5 C6 109.90(15)
C5 C6 H6A 109.5
C5 C6 H6B 109.5
C5 C6 H6C 109.5
H6A C6 H6B 109.5
H6A C6 H6C 109.5
H6B C6 H6C 109.5
C5 C7 H7A 109.5
C5 C7 H7B 109.5
C5 C7 H7C 109.5
H7A C7 H7B 109.5
H7A C7 H7C 109.5
H7B C7 H7C 109.5
O1 C8 H8A 109.8
O1 C8 H8B 109.8
O1 C8 C9 109.56(14)
H8A C8 H8B 108.2
C9 C8 H8A 109.8
C9 C8 H8B 109.8
C10 C9 C8 118.94(17)
C14 C9 C8 122.48(17)
C14 C9 C10 118.57(18)
C9 C10 H10 119.7
C11 C10 C9 120.6(2)
C11 C10 H10 119.7
C10 C11 H11 119.7
C10 C11 C12 120.7(2)
C12 C11 H11 119.7
C11 C12 H12 120.4
C13 C12 C11 119.1(2)
C13 C12 H12 120.4
C12 C13 H13 119.8
C12 C13 C14 120.38(19)
C14 C13 H13 119.8
C9 C14 C13 120.67(17)
C9 C14 H14 119.7
C13 C14 H14 119.7
C16 C15 C3 119.77(15)
C20 C15 C3 121.69(14)
C20 C15 C16 118.54(15)
C15 C16 H16 119.6
C17 C16 C15 120.83(16)
C17 C16 H16 119.6
C16 C17 H17 119.9
C18 C17 C16 120.22(17)
C18 C17 H17 119.9
C17 C18 H18 120.2
C17 C18 C19 119.58(17)
C19 C18 H18 120.2
C18 C19 H19 119.9
C18 C19 C20 120.19(17)
C20 C19 H19 119.9
C15 C20 C19 120.63(16)
C15 C20 H20 119.7
C19 C20 H20 119.7
C22 C21 C3 123.16(14)
C22 C21 C26 117.62(15)
C26 C21 C3 119.21(14)
C21 C22 H22 119.2
C23 C22 C21 121.58(15)
C23 C22 H22 119.2
C22 C23 H23 120.0
C22 C23 C24 120.02(16)
C24 C23 H23 120.0
C23 C24 H24 120.4
C25 C24 C23 119.25(17)
C25 C24 H24 120.4
C24 C25 H25 119.8
C24 C25 C26 120.49(16)
C26 C25 H25 119.8
C21 C26 H26 119.5
C25 C26 C21 121.04(17)
C25 C26 H26 119.5
N1 C27 H27A 109.0
N1 C27 H27B 109.0
N1 C27 C28 113.01(18)
H27A C27 H27B 107.8
C28 C27 H27A 109.0
C28 C27 H27B 109.0
C29 C28 C27 118.5(3)
C33 C28 C27 122.44(19)
C33 C28 C29 119.0(2)
C28 C29 H29 120.5
C28 C29 C30 119.0(4)
C30 C29 H29 120.5
C29 C30 H30 119.1
C31 C30 C29 121.8(4)
C31 C30 H30 119.1
C30 C31 H31 120.5
C30 C31 C32 119.0(3)
C32 C31 H31 120.5
C31 C32 H32 119.7
C31 C32 C33 120.5(4)
C33 C32 H32 119.7
C28 C33 C32 120.6(3)
C28 C33 H33 119.7
C32 C33 H33 119.7

loop_
_geom_bond_atom_site_label_1
_geom_bond_atom_site_label_2
_geom_bond_distance
O1 C5 1.450(2)
O1 C8 1.416(2)
N1 C1 1.476(2)
N1 C4 1.470(2)
N1 C27 1.462(2)
C1 H1 1.0000
C1 C2 1.537(2)
C1 C5 1.546(2)
C2 H2A 0.9900
C2 H2B 0.9900
C2 C3 1.543(2)
C3 C4 1.552(2)
C3 C15 1.527(2)
C3 C21 1.537(2)
C4 H4A 0.9900
C4 H4B 0.9900
C5 C6 1.528(3)
C5 C7 1.525(2)
C6 H6A 0.9800
C6 H6B 0.9800
C6 H6C 0.9800
C7 H7A 0.9800
C7 H7B 0.9800
C7 H7C 0.9800
C8 H8A 0.9900
C8 H8B 0.9900
C8 C9 1.504(3)
C9 C10 1.387(3)
C9 C14 1.385(3)
C10 H10 0.9500
C10 C11 1.382(3)
C11 H11 0.9500
C11 C12 1.385(3)
C12 H12 0.9500
C12 C13 1.375(3)
C13 H13 0.9500
C13 C14 1.392(3)
C14 H14 0.9500
C15 C16 1.395(2)
C15 C20 1.387(2)
C16 H16 0.9500
C16 C17 1.389(2)
C17 H17 0.9500
C17 C18 1.381(3)
C18 H18 0.9500
C18 C19 1.387(3)
C19 H19 0.9500
C19 C20 1.395(3)
C20 H20 0.9500
C21 C22 1.390(2)
C21 C26 1.400(2)
C22 H22 0.9500
C22 C23 1.389(2)
C23 H23 0.9500
C23 C24 1.390(3)
C24 H24 0.9500
C24 C25 1.383(3)
C25 H25 0.9500
C25 C26 1.388(3)
C26 H26 0.9500
C27 H27A 0.9900
C27 H27B 0.9900
C27 C28 1.514(3)
C28 C29 1.394(3)
C28 C33 1.371(4)
C29 H29 0.9500
C29 C30 1.397(6)
C30 H30 0.9500
C30 C31 1.363(7)
C31 H31 0.9500
C31 C32 1.365(6)
C32 H32 0.9500
C32 C33 1.401(3)
C33 H33 0.9500

loop_
_geom_torsion_atom_site_label_1
_geom_torsion_atom_site_label_2
_geom_torsion_atom_site_label_3
_geom_torsion_atom_site_label_4
_geom_torsion
O1 C8 C9 C10 169.1(2)
O1 C8 C9 C14 -11.9(3)
N1 C1 C2 C3 -25.06(17)
N1 C1 C5 O1 -175.68(13)
N1 C1 C5 C6 -56.37(18)
N1 C1 C5 C7 66.10(18)
N1 C27 C28 C29 178.01(18)
N1 C27 C28 C33 -3.7(3)
C1 N1 C4 C3 24.92(17)
C1 N1 C27 C28 151.44(14)
C1 C2 C3 C4 38.04(15)
C1 C2 C3 C15 157.22(13)
C1 C2 C3 C21 -78.58(16)
C2 C1 C5 O1 -56.72(17)
C2 C1 C5 C6 62.59(18)
C2 C1 C5 C7 -174.94(15)
C2 C3 C4 N1 -38.61(16)
C2 C3 C15 C16 42.5(2)
C2 C3 C15 C20 -137.24(16)
C2 C3 C21 C22 -14.0(2)
C2 C3 C21 C26 166.89(14)
C3 C15 C16 C17 -178.61(15)
C3 C15 C20 C19 178.71(15)
C3 C21 C22 C23 -179.74(15)
C3 C21 C26 C25 179.97(16)
C4 N1 C1 C2 0.08(18)
C4 N1 C1 C5 123.64(15)
C4 N1 C27 C28 -82.03(18)
C4 C3 C15 C16 152.60(14)
C4 C3 C15 C20 -27.2(2)
C4 C3 C21 C22 -123.70(16)
C4 C3 C21 C26 57.18(19)
C5 O1 C8 C9 -179.19(16)
C5 C1 C2 C3 -147.36(14)
C8 O1 C5 C1 177.66(16)
C8 O1 C5 C6 58.3(2)
C8 O1 C5 C7 -65.0(2)
C8 C9 C10 C11 178.3(3)
C8 C9 C14 C13 -178.61(19)
C9 C10 C11 C12 0.2(5)
C10 C9 C14 C13 0.4(3)
C10 C11 C12 C13 0.6(4)
C11 C12 C13 C14 -0.9(4)
C12 C13 C14 C9 0.5(3)
C14 C9 C10 C11 -0.7(4)
C15 C3 C4 N1 -156.45(13)
C15 C3 C21 C22 111.35(17)
C15 C3 C21 C26 -67.77(19)
C15 C16 C17 C18 -0.3(3)
C16 C15 C20 C19 -1.0(2)
C16 C17 C18 C19 -0.6(3)
C17 C18 C19 C20 0.7(3)
C18 C19 C20 C15 0.1(3)
C20 C15 C16 C17 1.1(2)
C21 C3 C4 N1 80.88(15)
C21 C3 C15 C16 -84.26(17)
C21 C3 C15 C20 95.99(18)
C21 C22 C23 C24 0.2(3)
C22 C21 C26 C25 0.8(3)
C22 C23 C24 C25 0.0(3)
C23 C24 C25 C26 0.2(3)
C24 C25 C26 C21 -0.6(3)
C26 C21 C22 C23 -0.6(2)
C27 N1 C1 C2 129.77(15)
C27 N1 C1 C5 -106.67(17)
C27 N1 C4 C3 -105.30(16)
C27 C28 C29 C30 178.7(2)
C27 C28 C33 C32 -179.07(19)
C28 C29 C30 C31 0.6(5)
C29 C28 C33 C32 -0.8(3)
C29 C30 C31 C32 -1.0(5)
C30 C31 C32 C33 0.5(5)
C31 C32 C33 C28 0.4(4)
C33 C28 C29 C30 0.3(3)
